data_4317525
loop_
_publ_author_name
'Perumal Sekar'
'James A. Ibers'

_publ_section_title
;
 Synthesis and Structure of [PPh4]3[Cr(Te4)3].DMF: The First
 Tris(tetratelluride) Complex
;
_journal_name_full 'Inorganic Chemistry'
_journal_page_first 450
_journal_page_last 451
_journal_paper_doi 10.1021/ic015585s
_journal_volume 41
_journal_year 2002
_chemical_formula_sum 'C75 H67 Cr N O P3 Te12'
_chemical_formula_weight 2674.41
_chemical_name_systematic
; 
 ? 
;
_space_group_IT_number 2
_symmetry_space_group_name_Hall '-P 1'
_symmetry_space_group_name_H-M 'P -1'
_atom_sites_solution_hydrogens geom
_atom_sites_solution_primary direct
_atom_sites_solution_secondary difmap
_audit_creation_method SHELXL-97
_cell_angle_alpha 90.63(3)
_cell_angle_beta 104.45(3)
_cell_angle_gamma 106.49(3)
_cell_formula_units_Z 2
_cell_length_a 12.991(3)
_cell_length_b 14.782(3)
_cell_length_c 24.628(5)
_cell_measurement_temperature 153(2)
_cell_volume 4374.3(19)
_computing_structure_refinement 'SHELXL-97 (Sheldrick, 1997)'
_computing_structure_solution 'SHELXS-97 (Sheldrick, 1990)'
_diffrn_ambient_temperature 153(2)
_diffrn_measured_fraction_theta_full 0.876
_diffrn_measured_fraction_theta_max 0.876
_diffrn_radiation_monochromator graphite
_diffrn_radiation_source 'fine-focus sealed tube'
_diffrn_radiation_type MoK\a
_diffrn_radiation_wavelength 0.71073
_diffrn_reflns_av_R_equivalents 0.0322
_diffrn_reflns_av_sigmaI/netI 0.0561
_diffrn_reflns_limit_h_max 17
_diffrn_reflns_limit_h_min -16
_diffrn_reflns_limit_k_max 19
_diffrn_reflns_limit_k_min -19
_diffrn_reflns_limit_l_max 33
_diffrn_reflns_limit_l_min -32
_diffrn_reflns_number 40229
_diffrn_reflns_theta_full 28.92
_diffrn_reflns_theta_max 28.92
_diffrn_reflns_theta_min 1.69
_exptl_absorpt_coefficient_mu 4.15
_exptl_crystal_density_diffrn 2.030
_exptl_crystal_density_method 'not measured'
_exptl_crystal_F_000 2450
_refine_diff_density_max 2.696
_refine_diff_density_min -1.697
_refine_diff_density_rms 0.189
_refine_ls_extinction_method none
_refine_ls_goodness_of_fit_ref 1.182
_refine_ls_hydrogen_treatment mixed
_refine_ls_matrix_type full
_refine_ls_number_parameters 793
_refine_ls_number_reflns 20233
_refine_ls_number_restraints 0
_refine_ls_restrained_S_all 1.182
_refine_ls_R_factor_all 0.0705
_refine_ls_R_factor_gt 0.0474
_refine_ls_shift/su_max 0.002
_refine_ls_shift/su_mean 0.000
_refine_ls_structure_factor_coef Fsqd
_refine_ls_weighting_details
; calc 
 [1.00000+0.00000exp(0.00(sin\q/\l)^2^)]/ 
   [\s^2^(Fo^2^)+0.0000+0.0000*P+(0.0400P)^2^+0.0000sin\q/\l] 
 where P = 1.00000Fo^2^ + 0.00000Fc^2^ 
;
_refine_ls_weighting_scheme calc
_refine_ls_wR_factor_gt 0.1018
_refine_ls_wR_factor_ref 0.1073
_reflns_number_gt 14447
_reflns_number_total 20233
_reflns_threshold_expression >2sigma(I)
_cod_data_source_file ic015585s_s1.cif
_cod_data_source_block crte
_cod_original_cell_volume 4374.2(15)
_cod_original_formula_sum 'C72 H60 Cr P3 Te12 .C3 H7 O N'
_cod_database_code 4317525

loop_
_symmetry_equiv_pos_as_xyz
'x, y, z'
'-x, -y, -z'

loop_
_atom_site_label
_atom_site_type_symbol
_atom_site_fract_x
_atom_site_fract_y
_atom_site_fract_z
_atom_site_U_iso_or_equiv
_atom_site_adp_type
_atom_site_occupancy
_atom_site_symmetry_multiplicity
_atom_site_calc_flag
_atom_site_refinement_flags
_atom_site_disorder_assembly
_atom_site_disorder_group
Cr Cr 0.85786(8) 1.29566(7) 0.74648(4) 0.0251(2) Uani 1 1 d . . .
Te1 Te 0.72920(4) 1.18790(3) 0.806636(16) 0.02980(10) Uani 1 1 d . . .
Te2 Te 0.50535(4) 1.13608(3) 0.741764(17) 0.03364(10) Uani 1 1 d . . .
Te3 Te 0.54262(4) 1.09234(3) 0.642416(17) 0.03355(10) Uani 1 1 d . . .
Te4 Te 0.71481(4) 1.25736(3) 0.642527(15) 0.03161(10) Uani 1 1 d . . .
Te5 Te 0.80280(4) 1.41979(3) 0.806779(17) 0.03170(10) Uani 1 1 d . . .
Te6 Te 0.92258(4) 1.60286(3) 0.78852(2) 0.04809(13) Uani 1 1 d . . .
Te7 Te 0.88487(4) 1.57129(4) 0.67578(2) 0.04837(14) Uani 1 1 d . . .
Te8 Te 0.96505(4) 1.41273(3) 0.681411(16) 0.03226(10) Uani 1 1 d . . .
Te9 Te 0.95619(4) 1.19410(3) 0.694447(17) 0.03336(10) Uani 1 1 d . . .
Te10 Te 1.16882(4) 1.21515(3) 0.76209(2) 0.04160(12) Uani 1 1 d . . .
Te11 Te 1.10556(4) 1.17677(3) 0.858577(19) 0.04195(12) Uani 1 1 d . . .
Te12 Te 0.98900(4) 1.31173(3) 0.852593(16) 0.03289(10) Uani 1 1 d . . .
P1 P 0.04443(13) 0.80653(10) 0.51444(6) 0.0219(3) Uani 1 1 d . . .
P2 P 1.48027(13) 1.29265(11) 1.05051(6) 0.0265(3) Uani 1 1 d . . .
P3 P 1.52781(13) 1.72824(11) 0.69336(6) 0.0281(3) Uani 1 1 d . . .
C1 C 0.0848(5) 0.7002(4) 0.5218(2) 0.0239(12) Uani 1 1 d . . .
C2 C 0.0714(5) 0.6437(4) 0.5657(2) 0.0257(13) Uani 1 1 d . . .
H2A H 0.0389 0.6607 0.5933 0.031 Uiso 1 1 calc R . .
C3 C 0.1050(5) 0.5633(4) 0.5696(3) 0.0321(14) Uani 1 1 d . . .
H3A H 0.0968 0.5257 0.6001 0.038 Uiso 1 1 calc R . .
C4 C 0.1501(5) 0.5371(4) 0.5296(2) 0.0306(14) Uani 1 1 d . . .
H4A H 0.1731 0.4814 0.5328 0.037 Uiso 1 1 calc R . .
C5 C 0.1627(5) 0.5897(4) 0.4849(2) 0.0298(14) Uani 1 1 d . . .
H5A H 0.1936 0.5706 0.4572 0.036 Uiso 1 1 calc R . .
C6 C 0.1295(5) 0.6717(4) 0.4809(2) 0.0258(13) Uani 1 1 d . . .
H6A H 0.1374 0.7086 0.4501 0.031 Uiso 1 1 calc R . .
C7 C 0.1478(5) 0.8887(4) 0.4889(2) 0.0235(12) Uani 1 1 d . . .
C8 C 0.2603(5) 0.9049(4) 0.5173(2) 0.0314(14) Uani 1 1 d . . .
H8A H 0.2800 0.8756 0.5509 0.038 Uiso 1 1 calc R . .
C9 C 0.3425(5) 0.9635(5) 0.4964(3) 0.0359(15) Uani 1 1 d . . .
H9A H 0.4187 0.9723 0.5147 0.043 Uiso 1 1 calc R . .
C10 C 0.3138(6) 1.0087(4) 0.4493(3) 0.0345(15) Uani 1 1 d . . .
H10A H 0.3705 1.0495 0.4354 0.041 Uiso 1 1 calc R . .
C11 C 0.2047(6) 0.9958(5) 0.4222(3) 0.0332(15) Uani 1 1 d . . .
H11A H 0.1864 1.0285 0.3899 0.040 Uiso 1 1 calc R . .
C12 C 0.1203(5) 0.9356(4) 0.4411(2) 0.0257(13) Uani 1 1 d . . .
H12A H 0.0446 0.9264 0.4217 0.031 Uiso 1 1 calc R . .
C13 C 0.0403(5) 0.8562(4) 0.5807(2) 0.0251(13) Uani 1 1 d . . .
C14 C 0.1167(5) 0.9412(4) 0.6060(2) 0.0318(14) Uani 1 1 d . . .
H14A H 0.1727 0.9733 0.5886 0.038 Uiso 1 1 calc R . .
C15 C 0.1118(6) 0.9800(4) 0.6565(2) 0.0350(15) Uani 1 1 d . . .
H15A H 0.1648 1.0381 0.6738 0.042 Uiso 1 1 calc R . .
C16 C 0.0298(6) 0.9338(5) 0.6817(3) 0.0380(16) Uani 1 1 d . . .
H16A H 0.0261 0.9608 0.7161 0.046 Uiso 1 1 calc R . .
C17 C -0.0470(6) 0.8485(5) 0.6571(2) 0.0339(15) Uani 1 1 d . . .
H17A H -0.1028 0.8170 0.6748 0.041 Uiso 1 1 calc R . .
C18 C -0.0424(5) 0.8094(4) 0.6071(2) 0.0284(13) Uani 1 1 d . . .
H18A H -0.0950 0.7509 0.5902 0.034 Uiso 1 1 calc R . .
C19 C -0.0886(5) 0.7850(4) 0.4648(2) 0.0249(13) Uani 1 1 d . . .
C20 C -0.1574(5) 0.8409(4) 0.4692(2) 0.0301(14) Uani 1 1 d . . .
H20A H -0.1354 0.8881 0.4998 0.036 Uiso 1 1 calc R . .
C21 C -0.2580(5) 0.8272(4) 0.4288(3) 0.0320(14) Uani 1 1 d . . .
H21A H -0.3045 0.8656 0.4313 0.038 Uiso 1 1 calc R . .
C22 C -0.2896(6) 0.7579(5) 0.3855(3) 0.0398(17) Uani 1 1 d . . .
H22A H -0.3591 0.7479 0.3585 0.048 Uiso 1 1 calc R . .
C23 C -0.2227(6) 0.7022(5) 0.3803(3) 0.0431(17) Uani 1 1 d . . .
H23A H -0.2454 0.6555 0.3494 0.052 Uiso 1 1 calc R . .
C24 C -0.1233(5) 0.7147(4) 0.4198(2) 0.0314(14) Uani 1 1 d . . .
H24A H -0.0779 0.6756 0.4168 0.038 Uiso 1 1 calc R . .
C25 C 1.5968(5) 1.3733(4) 1.0998(2) 0.0276(13) Uani 1 1 d . . .
C26 C 1.6108(6) 1.4707(5) 1.0977(3) 0.0388(16) Uani 1 1 d . . .
H26A H 1.5594 1.4924 1.0704 0.047 Uiso 1 1 calc R . .
C27 C 1.6991(6) 1.5350(5) 1.1349(3) 0.0429(17) Uani 1 1 d . . .
H27A H 1.7094 1.6010 1.1329 0.051 Uiso 1 1 calc R . .
C28 C 1.7725(6) 1.5034(6) 1.1753(3) 0.0486(19) Uani 1 1 d . . .
H28A H 1.8325 1.5478 1.2015 0.058 Uiso 1 1 calc R . .
C29 C 1.7592(6) 1.4078(6) 1.1778(3) 0.0452(18) Uani 1 1 d . . .
H29A H 1.8115 1.3873 1.2052 0.054 Uiso 1 1 calc R . .
C30 C 1.6711(6) 1.3410(5) 1.1412(3) 0.0411(17) Uani 1 1 d . . .
H30A H 1.6611 1.2752 1.1439 0.049 Uiso 1 1 calc R . .
C31 C 1.4969(5) 1.2953(4) 0.9803(2) 0.0272(13) Uani 1 1 d . . .
C32 C 1.5744(5) 1.3715(4) 0.9650(3) 0.0364(15) Uani 1 1 d . . .
H32A H 1.6201 1.4224 0.9922 0.044 Uiso 1 1 calc R . .
C33 C 1.5840(7) 1.3722(5) 0.9105(3) 0.0484(19) Uani 1 1 d . . .
H33A H 1.6363 1.4233 0.8998 0.058 Uiso 1 1 calc R . .
C34 C 1.5163(6) 1.2975(5) 0.8713(3) 0.0455(18) Uani 1 1 d . . .
H34A H 1.5221 1.2984 0.8336 0.055 Uiso 1 1 calc R . .
C35 C 1.4412(6) 1.2223(5) 0.8859(3) 0.0422(17) Uani 1 1 d . . .
H35A H 1.3967 1.1712 0.8587 0.051 Uiso 1 1 calc R . .
C36 C 1.4307(5) 1.2216(5) 0.9408(3) 0.0342(15) Uani 1 1 d . . .
H36A H 1.3779 1.1704 0.9510 0.041 Uiso 1 1 calc R . .
C37 C 1.4594(5) 1.1742(4) 1.0710(2) 0.0309(14) Uani 1 1 d . . .
C38 C 1.5280(7) 1.1224(5) 1.0607(3) 0.0470(19) Uani 1 1 d . . .
H38A H 1.5846 1.1495 1.0425 0.056 Uiso 1 1 calc R . .
C39 C 1.5133(8) 1.0319(5) 1.0768(3) 0.058(2) Uani 1 1 d . . .
H39A H 1.5595 0.9965 1.0691 0.069 Uiso 1 1 calc R . .
C40 C 1.4332(7) 0.9918(5) 1.1038(3) 0.052(2) Uani 1 1 d . . .
H40A H 1.4249 0.9295 1.1151 0.062 Uiso 1 1 calc R . .
C41 C 1.3648(7) 1.0419(5) 1.1144(3) 0.056(2) Uani 1 1 d . . .
H41A H 1.3088 1.0147 1.1329 0.067 Uiso 1 1 calc R . .
C42 C 1.3791(7) 1.1331(5) 1.0975(3) 0.0478(19) Uani 1 1 d . . .
H42A H 1.3319 1.1679 1.1047 0.057 Uiso 1 1 calc R . .
C43 C 1.3606(5) 1.3304(4) 1.0532(2) 0.0259(13) Uani 1 1 d . . .
C44 C 1.2781(6) 1.3272(5) 1.0049(3) 0.0430(18) Uani 1 1 d . . .
H44A H 1.2822 1.3054 0.9693 0.052 Uiso 1 1 calc R . .
C45 C 1.1891(6) 1.3570(8) 1.0102(3) 0.072(3) Uani 1 1 d . . .
H45A H 1.1327 1.3578 0.9774 0.087 Uiso 1 1 calc R . .
C46 C 1.1800(7) 1.3851(6) 1.0613(3) 0.059(2) Uani 1 1 d . . .
H46A H 1.1165 1.4032 1.0636 0.071 Uiso 1 1 calc R . .
C47 C 1.2610(6) 1.3876(5) 1.1089(3) 0.0420(17) Uani 1 1 d . . .
H47A H 1.2553 1.4082 1.1443 0.050 Uiso 1 1 calc R . .
C48 C 1.3533(6) 1.3591(4) 1.1049(3) 0.0333(15) Uani 1 1 d . . .
H48A H 1.4103 1.3598 1.1378 0.040 Uiso 1 1 calc R . .
C49 C 1.5169(5) 1.6068(4) 0.7086(2) 0.0279(14) Uani 1 1 d . . .
C50 C 1.4511(6) 1.5605(4) 0.7420(3) 0.0352(15) Uani 1 1 d . . .
H50A H 1.4100 1.5921 0.7581 0.042 Uiso 1 1 calc R . .
C51 C 1.4460(7) 1.4677(5) 0.7518(3) 0.0467(19) Uani 1 1 d . . .
H51A H 1.4001 1.4355 0.7744 0.056 Uiso 1 1 calc R . .
C52 C 1.5057(6) 1.4207(5) 0.7295(3) 0.0381(16) Uani 1 1 d . . .
H52A H 1.5003 1.3566 0.7362 0.046 Uiso 1 1 calc R . .
C53 C 1.5739(6) 1.4678(5) 0.6971(3) 0.0398(16) Uani 1 1 d . . .
H53A H 1.6167 1.4368 0.6820 0.048 Uiso 1 1 calc R . .
C54 C 1.5789(6) 1.5611(5) 0.6870(3) 0.0365(15) Uani 1 1 d . . .
H54A H 1.6257 1.5939 0.6650 0.044 Uiso 1 1 calc R . .
C55 C 1.5254(5) 1.7411(4) 0.6202(3) 0.0309(14) Uani 1 1 d . . .
C56 C 1.4308(6) 1.7413(5) 0.5803(3) 0.0397(16) Uani 1 1 d . . .
H56A H 1.3642 1.7373 0.5908 0.048 Uiso 1 1 calc R . .
C57 C 1.4331(6) 1.7476(5) 0.5236(3) 0.0405(17) Uani 1 1 d . . .
H57A H 1.3678 1.7479 0.4957 0.049 Uiso 1 1 calc R . .
C58 C 1.5286(6) 1.7534(4) 0.5087(3) 0.0362(16) Uani 1 1 d . . .
H58A H 1.5294 1.7587 0.4703 0.043 Uiso 1 1 calc R . .
C59 C 1.6224(6) 1.7517(4) 0.5472(3) 0.0347(15) Uani 1 1 d . . .
H59A H 1.6878 1.7539 0.5358 0.042 Uiso 1 1 calc R . .
C60 C 1.6226(5) 1.7466(4) 0.6040(3) 0.0311(14) Uani 1 1 d . . .
H60A H 1.6886 1.7469 0.6315 0.037 Uiso 1 1 calc R . .
C61 C 1.6579(5) 1.8047(4) 0.7342(3) 0.0297(14) Uani 1 1 d . . .
C62 C 1.7255(5) 1.7745(4) 0.7782(3) 0.0327(15) Uani 1 1 d . . .
H62A H 1.7037 1.7102 0.7864 0.039 Uiso 1 1 calc R . .
C63 C 1.8224(6) 1.8343(5) 0.8100(3) 0.053(2) Uani 1 1 d . . .
H63A H 1.8683 1.8119 0.8398 0.064 Uiso 1 1 calc R . .
C64 C 1.8531(7) 1.9262(6) 0.7988(4) 0.057(2) Uani 1 1 d . . .
H64A H 1.9199 1.9681 0.8220 0.069 Uiso 1 1 calc R . .
C65 C 1.7903(7) 1.9611(5) 0.7547(3) 0.050(2) Uani 1 1 d . . .
H65A H 1.8147 2.0255 0.7472 0.060 Uiso 1 1 calc R . .
C66 C 1.6930(6) 1.9016(4) 0.7223(3) 0.0396(16) Uani 1 1 d . . .
H66A H 1.6487 1.9242 0.6919 0.048 Uiso 1 1 calc R . .
C67 C 1.4140(5) 1.7600(5) 0.7088(3) 0.0345(15) Uani 1 1 d . . .
C68 C 1.4326(7) 1.8441(5) 0.7399(4) 0.059(2) Uani 1 1 d . . .
H68A H 1.5059 1.8862 0.7527 0.071 Uiso 1 1 calc R . .
C69 C 1.3440(9) 1.8672(6) 0.7526(5) 0.088(4) Uani 1 1 d . . .
H69A H 1.3570 1.9254 0.7737 0.105 Uiso 1 1 calc R . .
C70 C 1.2376(7) 1.8061(7) 0.7348(4) 0.068(3) Uani 1 1 d . . .
H70A H 1.1775 1.8204 0.7448 0.081 Uiso 1 1 calc R . .
C71 C 1.2199(7) 1.7249(7) 0.7024(3) 0.059(2) Uani 1 1 d . . .
H71A H 1.1458 1.6849 0.6880 0.071 Uiso 1 1 calc R . .
C72 C 1.3063(6) 1.6985(6) 0.6899(3) 0.0466(19) Uani 1 1 d . . .
H72A H 1.2924 1.6399 0.6690 0.056 Uiso 1 1 calc R . .

loop_
_atom_site_aniso_label
_atom_site_aniso_U_11
_atom_site_aniso_U_22
_atom_site_aniso_U_33
_atom_site_aniso_U_23
_atom_site_aniso_U_13
_atom_site_aniso_U_12
Cr 0.0292(5) 0.0267(5) 0.0185(4) 0.0025(4) 0.0068(4) 0.0064(4)
Te1 0.0381(2) 0.0296(2) 0.02236(19) 0.00643(15) 0.01107(17) 0.00819(19)
Te2 0.0346(2) 0.0324(2) 0.0350(2) 0.00286(18) 0.01414(19) 0.00713(19)
Te3 0.0342(2) 0.0340(2) 0.0281(2) -0.00353(17) 0.00358(18) 0.00764(19)
Te4 0.0333(2) 0.0405(2) 0.01817(18) 0.00401(16) 0.00578(16) 0.00734(19)
Te5 0.0363(2) 0.0339(2) 0.0286(2) 0.00215(17) 0.01256(18) 0.01275(19)
Te6 0.0485(3) 0.0300(2) 0.0714(3) -0.0030(2) 0.0307(3) 0.0076(2)
Te7 0.0457(3) 0.0496(3) 0.0634(3) 0.0325(3) 0.0294(3) 0.0212(2)
Te8 0.0351(2) 0.0369(2) 0.0246(2) 0.00634(17) 0.01291(18) 0.00585(19)
Te9 0.0376(2) 0.0338(2) 0.0268(2) -0.00580(17) 0.01007(18) 0.00666(19)
Te10 0.0353(3) 0.0390(3) 0.0485(3) -0.0100(2) 0.0080(2) 0.0111(2)
Te11 0.0396(3) 0.0359(3) 0.0415(2) 0.00234(19) -0.0037(2) 0.0100(2)
Te12 0.0350(2) 0.0384(2) 0.02071(19) -0.00031(16) 0.00253(17) 0.0081(2)
P1 0.0248(8) 0.0222(7) 0.0193(7) 0.0013(6) 0.0066(6) 0.0071(6)
P2 0.0309(9) 0.0244(8) 0.0237(7) 0.0021(6) 0.0080(7) 0.0067(7)
P3 0.0273(9) 0.0277(8) 0.0280(8) 0.0057(6) 0.0047(7) 0.0080(7)
C1 0.022(3) 0.029(3) 0.019(3) 0.000(2) 0.007(2) 0.005(3)
C2 0.024(3) 0.026(3) 0.025(3) 0.002(2) 0.007(2) 0.003(3)
C3 0.034(4) 0.031(3) 0.030(3) 0.006(3) 0.011(3) 0.005(3)
C4 0.035(4) 0.022(3) 0.034(3) 0.001(3) 0.007(3) 0.010(3)
C5 0.030(3) 0.033(3) 0.029(3) -0.004(3) 0.010(3) 0.012(3)
C6 0.032(3) 0.028(3) 0.021(3) 0.005(2) 0.012(2) 0.010(3)
C7 0.023(3) 0.022(3) 0.023(3) -0.008(2) 0.005(2) 0.004(2)
C8 0.030(3) 0.040(4) 0.020(3) 0.003(3) 0.004(3) 0.006(3)
C9 0.022(3) 0.041(4) 0.040(4) -0.006(3) 0.007(3) 0.004(3)
C10 0.042(4) 0.023(3) 0.041(4) -0.002(3) 0.029(3) -0.002(3)
C11 0.043(4) 0.037(4) 0.028(3) 0.006(3) 0.016(3) 0.017(3)
C12 0.030(3) 0.023(3) 0.025(3) 0.000(2) 0.008(3) 0.009(3)
C13 0.028(3) 0.029(3) 0.020(3) 0.001(2) 0.004(2) 0.012(3)
C14 0.039(4) 0.027(3) 0.026(3) -0.002(2) 0.007(3) 0.005(3)
C15 0.051(4) 0.026(3) 0.026(3) -0.005(3) 0.003(3) 0.015(3)
C16 0.041(4) 0.049(4) 0.025(3) -0.008(3) 0.004(3) 0.020(3)
C17 0.038(4) 0.041(4) 0.029(3) 0.005(3) 0.014(3) 0.017(3)
C18 0.022(3) 0.036(3) 0.027(3) 0.007(3) 0.010(3) 0.006(3)
C19 0.023(3) 0.027(3) 0.024(3) 0.006(2) 0.009(2) 0.003(3)
C20 0.036(4) 0.028(3) 0.028(3) 0.002(2) 0.013(3) 0.008(3)
C21 0.027(3) 0.033(3) 0.037(3) 0.009(3) 0.012(3) 0.008(3)
C22 0.030(4) 0.044(4) 0.036(4) 0.002(3) -0.005(3) 0.009(3)
C23 0.037(4) 0.047(4) 0.044(4) -0.004(3) 0.004(3) 0.016(4)
C24 0.035(4) 0.031(3) 0.032(3) -0.002(3) 0.016(3) 0.010(3)
C25 0.024(3) 0.027(3) 0.027(3) -0.001(2) 0.002(2) 0.005(3)
C26 0.030(4) 0.043(4) 0.036(4) 0.002(3) 0.007(3) 0.002(3)
C27 0.043(4) 0.034(4) 0.046(4) -0.004(3) 0.010(3) 0.003(3)
C28 0.035(4) 0.063(5) 0.036(4) -0.008(3) 0.009(3) -0.003(4)
C29 0.032(4) 0.072(6) 0.030(3) 0.004(3) 0.002(3) 0.017(4)
C30 0.037(4) 0.048(4) 0.037(4) -0.001(3) 0.007(3) 0.014(3)
C31 0.034(4) 0.030(3) 0.025(3) 0.011(2) 0.014(3) 0.014(3)
C32 0.036(4) 0.027(3) 0.046(4) 0.000(3) 0.017(3) 0.004(3)
C33 0.069(5) 0.043(4) 0.049(4) 0.021(4) 0.041(4) 0.020(4)
C34 0.065(5) 0.051(5) 0.037(4) 0.015(3) 0.031(4) 0.026(4)
C35 0.051(5) 0.060(5) 0.024(3) -0.001(3) 0.011(3) 0.030(4)
C36 0.032(4) 0.037(4) 0.038(3) 0.006(3) 0.014(3) 0.012(3)
C37 0.040(4) 0.025(3) 0.027(3) 0.004(2) 0.013(3) 0.004(3)
C38 0.067(5) 0.036(4) 0.044(4) 0.010(3) 0.019(4) 0.021(4)
C39 0.099(7) 0.036(4) 0.053(5) 0.009(4) 0.034(5) 0.030(5)
C40 0.088(6) 0.023(4) 0.046(4) 0.012(3) 0.021(4) 0.016(4)
C41 0.077(6) 0.041(4) 0.061(5) 0.020(4) 0.041(5) 0.012(4)
C42 0.063(5) 0.036(4) 0.052(4) 0.020(3) 0.028(4) 0.013(4)
C43 0.029(3) 0.020(3) 0.028(3) 0.002(2) 0.010(3) 0.004(3)
C44 0.038(4) 0.061(5) 0.028(3) -0.011(3) 0.001(3) 0.021(4)
C45 0.035(4) 0.154(10) 0.025(4) -0.021(5) -0.014(3) 0.044(5)
C46 0.051(5) 0.084(6) 0.051(5) -0.014(4) 0.019(4) 0.030(5)
C47 0.049(4) 0.048(4) 0.036(4) -0.003(3) 0.020(3) 0.020(4)
C48 0.040(4) 0.036(4) 0.027(3) 0.005(3) 0.008(3) 0.015(3)
C49 0.035(4) 0.026(3) 0.016(3) 0.004(2) 0.001(2) 0.003(3)
C50 0.044(4) 0.033(4) 0.029(3) -0.003(3) 0.013(3) 0.010(3)
C51 0.068(5) 0.036(4) 0.036(4) 0.009(3) 0.023(4) 0.007(4)
C52 0.047(4) 0.029(3) 0.031(3) 0.002(3) 0.007(3) 0.002(3)
C53 0.046(4) 0.046(4) 0.033(3) 0.009(3) 0.011(3) 0.020(4)
C54 0.037(4) 0.040(4) 0.038(4) 0.012(3) 0.015(3) 0.015(3)
C55 0.036(4) 0.024(3) 0.033(3) 0.010(3) 0.009(3) 0.008(3)
C56 0.040(4) 0.049(4) 0.029(3) 0.004(3) 0.005(3) 0.016(3)
C57 0.037(4) 0.051(4) 0.026(3) 0.015(3) 0.003(3) 0.007(3)
C58 0.045(4) 0.032(4) 0.030(3) 0.009(3) 0.014(3) 0.004(3)
C59 0.034(4) 0.036(4) 0.034(3) 0.003(3) 0.011(3) 0.007(3)
C60 0.028(3) 0.027(3) 0.037(3) 0.007(3) 0.005(3) 0.008(3)
C61 0.031(4) 0.020(3) 0.036(3) 0.004(2) 0.012(3) 0.002(3)
C62 0.033(4) 0.026(3) 0.033(3) 0.007(3) 0.004(3) 0.003(3)
C63 0.050(5) 0.043(4) 0.050(4) -0.010(3) -0.008(4) 0.009(4)
C64 0.049(5) 0.047(5) 0.064(5) -0.014(4) 0.003(4) 0.007(4)
C65 0.058(5) 0.034(4) 0.060(5) -0.002(3) 0.034(4) 0.000(4)
C66 0.045(4) 0.025(3) 0.048(4) 0.008(3) 0.016(3) 0.005(3)
C67 0.030(4) 0.040(4) 0.032(3) 0.005(3) 0.005(3) 0.011(3)
C68 0.051(5) 0.032(4) 0.106(7) 0.012(4) 0.043(5) 0.010(4)
C69 0.081(7) 0.036(5) 0.173(11) 0.007(6) 0.068(8) 0.031(5)
C70 0.047(5) 0.072(6) 0.106(8) 0.027(6) 0.034(5) 0.039(5)
C71 0.039(5) 0.096(7) 0.036(4) 0.019(4) 0.004(4) 0.016(5)
C72 0.035(4) 0.072(5) 0.028(3) 0.009(3) 0.006(3) 0.011(4)

loop_
_atom_type_symbol
_atom_type_description
_atom_type_scat_dispersion_real
_atom_type_scat_dispersion_imag
_atom_type_scat_source
C C 0.0033 0.0016 'International Tables Vol C Tables 4.2.6.8 and 6.1.1.4'
H H 0.0000 0.0000 'International Tables Vol C Tables 4.2.6.8 and 6.1.1.4'
P P 0.1023 0.0942 'International Tables Vol C Tables 4.2.6.8 and 6.1.1.4'
Cr Cr 0.3209 0.6236 'International Tables Vol C Tables 4.2.6.8 and 6.1.1.4'
Te Te -0.5308 1.6751 'International Tables Vol C Tables 4.2.6.8 and 6.1.1.4'

loop_
_geom_angle_atom_site_label_1
_geom_angle_atom_site_label_2
_geom_angle_atom_site_label_3
_geom_angle
_geom_angle_site_symmetry_1
_geom_angle_site_symmetry_3
_geom_angle_publ_flag
Te5 Cr Te1 74.91(3) . . ?
Te5 Cr Te8 100.83(4) . . ?
Te1 Cr Te8 172.76(4) . . ?
Te5 Cr Te12 73.82(4) . . ?
Te1 Cr Te12 73.87(4) . . ?
Te8 Cr Te12 110.88(5) . . ?
Te5 Cr Te4 108.87(4) . . ?
Te1 Cr Te4 100.32(4) . . ?
Te8 Cr Te4 75.29(4) . . ?
Te12 Cr Te4 172.96(4) . . ?
Te5 Cr Te9 168.34(4) . . ?
Te1 Cr Te9 112.25(4) . . ?
Te8 Cr Te9 72.95(3) . . ?
Te12 Cr Te9 98.84(4) . . ?
Te4 Cr Te9 79.50(4) . . ?
Cr Te1 Te2 108.54(3) . . ?
Te3 Te2 Te1 97.13(3) . . ?
Te2 Te3 Te4 97.60(4) . . ?
Cr Te4 Te3 108.44(4) . . ?
Cr Te5 Te6 107.05(3) . . ?
Te7 Te6 Te5 96.85(4) . . ?
Te6 Te7 Te8 95.11(3) . . ?
Cr Te8 Te7 105.93(3) . . ?
Cr Te8 Te9 53.74(3) . . ?
Te7 Te8 Te9 156.39(2) . . ?
Cr Te9 Te10 108.35(4) . . ?
Cr Te9 Te8 53.31(3) . . ?
Te10 Te9 Te8 100.57(4) . . ?
Te11 Te10 Te9 95.59(3) . . ?
Te10 Te11 Te12 96.00(3) . . ?
Cr Te12 Te11 108.08(4) . . ?
C7 P1 C1 106.2(3) . . ?
C7 P1 C19 109.5(3) . . ?
C1 P1 C19 110.7(3) . . ?
C7 P1 C13 108.9(3) . . ?
C1 P1 C13 111.9(3) . . ?
C19 P1 C13 109.5(3) . . ?
C25 P2 C37 110.6(3) . . ?
C25 P2 C31 112.0(3) . . ?
C37 P2 C31 109.4(3) . . ?
C25 P2 C43 105.8(3) . . ?
C37 P2 C43 109.0(3) . . ?
C31 P2 C43 110.0(3) . . ?
C61 P3 C67 110.8(3) . . ?
C61 P3 C55 107.0(3) . . ?
C67 P3 C55 110.1(3) . . ?
C61 P3 C49 109.7(3) . . ?
C67 P3 C49 109.2(3) . . ?
C55 P3 C49 109.9(3) . . ?
C2 C1 C6 118.5(5) . . ?
C2 C1 P1 122.9(4) . . ?
C6 C1 P1 118.5(4) . . ?
C3 C2 C1 120.4(6) . . ?
C4 C3 C2 120.3(6) . . ?
C3 C4 C5 121.3(6) . . ?
C4 C5 C6 118.8(6) . . ?
C5 C6 C1 120.7(5) . . ?
C12 C7 C8 119.2(6) . . ?
C12 C7 P1 122.1(4) . . ?
C8 C7 P1 118.7(4) . . ?
C9 C8 C7 120.1(6) . . ?
C10 C9 C8 119.8(6) . . ?
C11 C10 C9 120.8(6) . . ?
C10 C11 C12 120.9(6) . . ?
C11 C12 C7 119.2(6) . . ?
C14 C13 C18 119.1(5) . . ?
C14 C13 P1 120.7(5) . . ?
C18 C13 P1 120.1(4) . . ?
C13 C14 C15 120.5(6) . . ?
C16 C15 C14 119.9(6) . . ?
C15 C16 C17 120.5(6) . . ?
C18 C17 C16 120.0(6) . . ?
C17 C18 C13 120.1(6) . . ?
C20 C19 C24 119.2(6) . . ?
C20 C19 P1 120.1(4) . . ?
C24 C19 P1 120.7(5) . . ?
C21 C20 C19 119.9(6) . . ?
C22 C21 C20 119.5(6) . . ?
C21 C22 C23 121.5(6) . . ?
C24 C23 C22 119.7(6) . . ?
C23 C24 C19 120.2(6) . . ?
C26 C25 C30 120.0(6) . . ?
C26 C25 P2 118.3(5) . . ?
C30 C25 P2 121.7(5) . . ?
C27 C26 C25 120.1(6) . . ?
C26 C27 C28 119.9(7) . . ?
C29 C28 C27 120.3(7) . . ?
C28 C29 C30 121.3(7) . . ?
C29 C30 C25 118.3(7) . . ?
C36 C31 C32 120.0(6) . . ?
C36 C31 P2 118.8(5) . . ?
C32 C31 P2 121.2(5) . . ?
C33 C32 C31 119.8(6) . . ?
C32 C33 C34 119.3(7) . . ?
C35 C34 C33 121.4(6) . . ?
C34 C35 C36 119.6(7) . . ?
C31 C36 C35 119.9(6) . . ?
C42 C37 C38 118.6(6) . . ?
C42 C37 P2 122.0(5) . . ?
C38 C37 P2 119.3(5) . . ?
C39 C38 C37 119.7(7) . . ?
C40 C39 C38 121.1(8) . . ?
C39 C40 C41 119.9(7) . . ?
C40 C41 C42 118.8(7) . . ?
C37 C42 C41 121.8(7) . . ?
C48 C43 C44 121.4(6) . . ?
C48 C43 P2 117.8(5) . . ?
C44 C43 P2 120.8(5) . . ?
C43 C44 C45 117.4(6) . . ?
C46 C45 C44 121.9(7) . . ?
C47 C46 C45 120.5(7) . . ?
C46 C47 C48 119.1(6) . . ?
C43 C48 C47 119.6(6) . . ?
C54 C49 C50 119.8(6) . . ?
C54 C49 P3 118.2(5) . . ?
C50 C49 P3 121.9(5) . . ?
C49 C50 C51 119.1(6) . . ?
C52 C51 C50 121.5(7) . . ?
C51 C52 C53 119.5(6) . . ?
C52 C53 C54 119.1(7) . . ?
C49 C54 C53 121.0(6) . . ?
C56 C55 C60 119.5(6) . . ?
C56 C55 P3 122.2(5) . . ?
C60 C55 P3 118.2(5) . . ?
C55 C56 C57 119.5(7) . . ?
C58 C57 C56 120.2(6) . . ?
C59 C58 C57 121.4(6) . . ?
C58 C59 C60 119.5(6) . . ?
C55 C60 C59 119.9(6) . . ?
C62 C61 C66 118.2(6) . . ?
C62 C61 P3 122.3(4) . . ?
C66 C61 P3 119.4(5) . . ?
C63 C62 C61 121.6(6) . . ?
C64 C63 C62 119.4(7) . . ?
C63 C64 C65 122.2(7) . . ?
C66 C65 C64 118.9(7) . . ?
C65 C66 C61 119.6(7) . . ?
C68 C67 C72 119.9(7) . . ?
C68 C67 P3 120.5(6) . . ?
C72 C67 P3 119.6(6) . . ?
C67 C68 C69 120.0(8) . . ?
C70 C69 C68 120.4(9) . . ?
C71 C70 C69 118.9(8) . . ?
C70 C71 C72 122.3(8) . . ?
C71 C72 C67 118.4(8) . . ?

loop_
_geom_bond_atom_site_label_1
_geom_bond_atom_site_label_2
_geom_bond_distance
_geom_bond_site_symmetry_2
_geom_bond_publ_flag
Cr Te5 2.7016(12) . ?
Cr Te1 2.7024(13) . ?
Cr Te8 2.7035(13) . ?
Cr Te12 2.7060(13) . ?
Cr Te4 2.7063(14) . ?
Cr Te9 2.7186(12) . ?
Te1 Te2 2.8258(12) . ?
Te2 Te3 2.7153(8) . ?
Te3 Te4 2.8023(12) . ?
Te5 Te6 2.8164(11) . ?
Te6 Te7 2.7073(10) . ?
Te7 Te8 2.8141(9) . ?
Te8 Te9 3.2233(9) . ?
Te9 Te10 2.7760(12) . ?
Te10 Te11 2.7174(10) . ?
Te11 Te12 2.8115(9) . ?
P1 C7 1.786(6) . ?
P1 C1 1.791(6) . ?
P1 C19 1.791(6) . ?
P1 C13 1.801(6) . ?
P2 C25 1.793(6) . ?
P2 C37 1.793(6) . ?
P2 C31 1.795(6) . ?
P2 C43 1.809(6) . ?
P3 C61 1.785(6) . ?
P3 C67 1.795(7) . ?
P3 C55 1.807(6) . ?
P3 C49 1.811(6) . ?
C1 C2 1.389(8) . ?
C1 C6 1.397(8) . ?
C2 C3 1.373(8) . ?
C3 C4 1.368(8) . ?
C4 C5 1.370(8) . ?
C5 C6 1.394(8) . ?
C7 C12 1.393(8) . ?
C7 C8 1.404(8) . ?
C8 C9 1.383(9) . ?
C9 C10 1.369(9) . ?
C10 C11 1.364(9) . ?
C11 C12 1.387(8) . ?
C13 C14 1.385(8) . ?
C13 C18 1.410(8) . ?
C14 C15 1.387(8) . ?
C15 C16 1.383(9) . ?
C16 C17 1.385(9) . ?
C17 C18 1.378(8) . ?
C19 C20 1.400(8) . ?
C19 C24 1.403(8) . ?
C20 C21 1.392(8) . ?
C21 C22 1.368(9) . ?
C22 C23 1.382(9) . ?
C23 C24 1.372(9) . ?
C25 C26 1.403(9) . ?
C25 C30 1.406(9) . ?
C26 C27 1.377(9) . ?
C27 C28 1.380(10) . ?
C28 C29 1.378(11) . ?
C29 C30 1.387(10) . ?
C31 C36 1.379(9) . ?
C31 C32 1.407(8) . ?
C32 C33 1.379(9) . ?
C33 C34 1.387(10) . ?
C34 C35 1.372(10) . ?
C35 C36 1.393(9) . ?
C37 C42 1.368(9) . ?
C37 C38 1.393(10) . ?
C38 C39 1.373(10) . ?
C39 C40 1.372(11) . ?
C40 C41 1.374(11) . ?
C41 C42 1.390(10) . ?
C43 C48 1.372(8) . ?
C43 C44 1.378(8) . ?
C44 C45 1.382(10) . ?
C45 C46 1.363(10) . ?
C46 C47 1.358(10) . ?
C47 C48 1.402(9) . ?
C49 C54 1.378(9) . ?
C49 C50 1.381(8) . ?
C50 C51 1.382(9) . ?
C51 C52 1.378(10) . ?
C52 C53 1.385(9) . ?
C53 C54 1.390(9) . ?
C55 C56 1.370(9) . ?
C55 C60 1.397(9) . ?
C56 C57 1.407(9) . ?
C57 C58 1.361(9) . ?
C58 C59 1.352(9) . ?
C59 C60 1.402(8) . ?
C61 C62 1.379(8) . ?
C61 C66 1.433(8) . ?
C62 C63 1.357(9) . ?
C63 C64 1.354(11) . ?
C64 C65 1.386(11) . ?
C65 C66 1.364(10) . ?
C67 C68 1.380(10) . ?
C67 C72 1.395(9) . ?
C68 C69 1.392(11) . ?
C69 C70 1.378(13) . ?
C70 C71 1.364(12) . ?
C71 C72 1.388(11) . ?
